data_1553002
loop_
_publ_author_name
'Godin, Fran\,cois'
'Duplessis, Martin'
'Buonomano, Cindy'
'Trinh, Thao'
'Houde, Karine'
'Chapdelaine, Daniel'
'Rodrigue, Jacques'
'Boutros, Andr\'e'
'Guindon, Yvan'

_publ_section_title
;
 Stereocontrolled synthesis of propionate motifs froml-lactic andl-alanine
 aldehydes. A DFT study of the hydrogen transfer under endocyclic control
;
_journal_issue 8
_journal_name_full 'Org. Chem. Front.'
_journal_page_first 974
_journal_paper_doi 10.1039/C4QO00142G
_journal_volume 1
_journal_year 2014
_chemical_absolute_configuration rmad
_chemical_compound_source 'Synthesized by the authors. See text'
_chemical_formula_sum 'C6 H9 N O2'
_chemical_formula_weight 127.14
_space_group_IT_number 19
_space_group_name_Hall 'P 2ac 2ab'
_space_group_name_H-M_alt 'P 21 21 21'
_symmetry_cell_setting triclinic
_symmetry_space_group_name_Hall 'P 2ac 2ab'
_symmetry_space_group_name_H-M 'P 21 21 21'
_atom_sites_solution_hydrogens geom
_atom_sites_solution_primary direct
_atom_sites_solution_secondary difmap
_audit_creation_method SHELXL-97
_cell_angle_alpha 90.00
_cell_angle_beta 90.00
_cell_angle_gamma 90.00
_cell_formula_units_Z 4
_cell_length_a 4.38220(10)
_cell_length_b 7.7125(2)
_cell_length_c 19.0393(4)
_cell_measurement_reflns_used 7196
_cell_measurement_temperature 100(2)
_cell_measurement_theta_max 72.59
_cell_measurement_theta_min 2.32
_cell_volume 643.48(3)
_computing_cell_refinement 'SMART (Bruker, 1999)'
_computing_data_collection 'SMART (Bruker, 1999)'
_computing_data_reduction 'SAINT (Bruker, 1999)'
_computing_molecular_graphics 'SHELXTL (Bruker, 1997)'
_computing_publication_material 'UdMX (local program)'
_computing_structure_refinement 'SHELXL97 (Sheldrick, 1997)'
_computing_structure_solution 'SHELXS97 (Sheldrick, 1997)'
_diffrn_ambient_temperature 100(2)
_diffrn_detector_area_resol_mean 5.5
_diffrn_measured_fraction_theta_full 0.977
_diffrn_measured_fraction_theta_max 0.978
_diffrn_measurement_device_type 'Bruker Smart 2000'
_diffrn_measurement_method \w
_diffrn_radiation_monochromator graphite
_diffrn_radiation_source 'Sealed Tube'
_diffrn_radiation_type CuK\a
_diffrn_radiation_wavelength 1.54178
_diffrn_reflns_av_R_equivalents 0.030
_diffrn_reflns_av_sigmaI/netI 0.0356
_diffrn_reflns_limit_h_max 4
_diffrn_reflns_limit_h_min -5
_diffrn_reflns_limit_k_max 9
_diffrn_reflns_limit_k_min -9
_diffrn_reflns_limit_l_max 23
_diffrn_reflns_limit_l_min -23
_diffrn_reflns_number 7763
_diffrn_reflns_theta_full 72.57
_diffrn_reflns_theta_max 72.57
_diffrn_reflns_theta_min 4.64
_diffrn_standards_decay_% -0.08
_diffrn_standards_number 66
_exptl_absorpt_coefficient_mu 0.824
_exptl_absorpt_correction_T_max 0.9800
_exptl_absorpt_correction_T_min 0.9100
_exptl_absorpt_correction_type multi-scan
_exptl_absorpt_process_details 'Sadabs (Sheldrick,1996)'
_exptl_crystal_colour Colourless
_exptl_crystal_density_diffrn 1.312
_exptl_crystal_density_method 'not measured'
_exptl_crystal_description block
_exptl_crystal_F_000 272
_exptl_crystal_size_max 0.38
_exptl_crystal_size_mid 0.15
_exptl_crystal_size_min 0.06
_refine_diff_density_max 0.193
_refine_diff_density_min -0.221
_refine_diff_density_rms 0.049
_refine_ls_abs_structure_details 'Flack H D (1983), XXXX Friedel Pairs'
_refine_ls_abs_structure_Flack -0.3(3)
_refine_ls_extinction_method none
_refine_ls_goodness_of_fit_ref 1.109
_refine_ls_hydrogen_treatment constr
_refine_ls_matrix_type full
_refine_ls_number_parameters 84
_refine_ls_number_reflns 1244
_refine_ls_number_restraints 0
_refine_ls_restrained_S_all 1.109
_refine_ls_R_factor_all 0.0392
_refine_ls_R_factor_gt 0.0382
_refine_ls_shift/su_max 0.001
_refine_ls_shift/su_mean 0.000
_refine_ls_structure_factor_coef Fsqd
_refine_ls_weighting_details 'calc w=1/[\s^2^(Fo^2^)+(0.0541P)^2^+0.1359P] where P=(Fo^2^+2Fc^2^)/3'
_refine_ls_weighting_scheme calc
_refine_ls_wR_factor_gt 0.0933
_refine_ls_wR_factor_ref 0.0957
_reflns_number_gt 1220
_reflns_number_total 1244
_reflns_threshold_expression I>2\s(I)
_cod_data_source_file c4qo00142g2.cif
_cod_data_source_block guin33
_cod_depositor_comments
;
The following automatic conversions were performed:

data item '_geom_angle_publ_flag' value 'Y' was changed to 'y' in
accordance with the
/home/saulius/struct/COD-crude-data/automatic-downloads/DataCite-retrospective/RSC/depositions/lib/dictionaries/cif_core.dic
dictionary named 'cif_core.dic' version 2.4.2 last updated on
2011-04-26 (17 times).

data item '_geom_bond_publ_flag' value 'Y' was changed to 'y' in
accordance with the
/home/saulius/struct/COD-crude-data/automatic-downloads/DataCite-retrospective/RSC/depositions/lib/dictionaries/cif_core.dic
dictionary named 'cif_core.dic' version 2.4.2 last updated on
2011-04-26 (10 times).

data item '_geom_torsion_publ_flag' value 'Y' was changed to 'y' in
accordance with the
/home/saulius/struct/COD-crude-data/automatic-downloads/DataCite-retrospective/RSC/depositions/lib/dictionaries/cif_core.dic
dictionary named 'cif_core.dic' version 2.4.2 last updated on
2011-04-26 (22 times).

data item '_symmetry_cell_setting' value 'Triclinic' was changed to
'triclinic' in accordance with the
/home/saulius/struct/COD-crude-data/automatic-downloads/DataCite-retrospective/RSC/depositions/lib/dictionaries/cif_core.dic
dictionary named 'cif_core.dic' version 2.4.2 last updated on
2011-04-26.

Automatic conversion script
Id: cif_fix_values 6909 2019-04-08 15:41:33Z antanas 
;
_cod_original_sg_symbol_H-M P212121
_cod_database_code 1553002

loop_
_symmetry_equiv_pos_as_xyz
'x, y, z'
'-x+1/2, -y, z+1/2'
'-x, y+1/2, -z+1/2'
'x+1/2, -y+1/2, -z'

loop_
_atom_site_label
_atom_site_type_symbol
_atom_site_fract_x
_atom_site_fract_y
_atom_site_fract_z
_atom_site_U_iso_or_equiv
_atom_site_adp_type
_atom_site_occupancy
_atom_site_symmetry_multiplicity
_atom_site_calc_flag
_atom_site_refinement_flags
O10 O 0.9473(3) 0.30142(13) 0.75210(5) 0.0244(3) Uani 1 1 d .
C1 C 0.8293(4) 0.24676(19) 0.80653(7) 0.0173(3) Uani 1 1 d .
C2 C 0.6591(4) 0.35377(19) 0.86089(7) 0.0162(3) Uani 1 1 d .
C3 C 0.5430(3) 0.22836(19) 0.91223(7) 0.0174(3) Uani 1 1 d .
H3 H 0.3445 0.2496 0.9367 0.021 Uiso 1 1 calc R
C4 C 0.6302(4) 0.04622(18) 0.88924(7) 0.0177(3) Uani 1 1 d .
H4 H 0.4424 -0.0166 0.8736 0.021 Uiso 1 1 calc R
N5 N 0.8239(3) 0.08073(16) 0.82783(6) 0.0180(3) Uani 1 1 d .
H5 H 0.9286 -0.0013 0.8066 0.022 Uiso 1 1 calc R
O6 O 0.8087(3) 0.33303(12) 0.92903(5) 0.0182(3) Uani 1 1 d .
C20 C 0.5332(4) 0.52793(19) 0.84324(8) 0.0213(3) Uani 1 1 d .
H20A H 0.6983 0.6032 0.8266 0.032 Uiso 1 1 calc R
H20B H 0.4396 0.5790 0.8852 0.032 Uiso 1 1 calc R
H20C H 0.3789 0.5161 0.8063 0.032 Uiso 1 1 calc R
C40 C 0.7905(4) -0.06040(18) 0.94562(8) 0.0205(3) Uani 1 1 d .
H40A H 0.9677 0.0038 0.9632 0.031 Uiso 1 1 calc R
H40B H 0.8580 -0.1709 0.9255 0.031 Uiso 1 1 calc R
H40C H 0.6488 -0.0826 0.9844 0.031 Uiso 1 1 calc R

loop_
_atom_site_aniso_label
_atom_site_aniso_U_11
_atom_site_aniso_U_22
_atom_site_aniso_U_33
_atom_site_aniso_U_23
_atom_site_aniso_U_13
_atom_site_aniso_U_12
O10 0.0351(7) 0.0206(5) 0.0174(5) -0.0006(4) 0.0077(5) -0.0048(5)
C1 0.0202(8) 0.0180(6) 0.0137(6) -0.0017(5) -0.0021(5) -0.0031(6)
C2 0.0189(7) 0.0177(7) 0.0121(6) -0.0014(5) -0.0022(5) -0.0025(6)
C3 0.0166(7) 0.0210(7) 0.0147(6) 0.0000(5) -0.0004(5) 0.0000(6)
C4 0.0190(8) 0.0186(7) 0.0154(7) -0.0001(5) 0.0009(6) -0.0032(5)
N5 0.0237(7) 0.0171(5) 0.0131(5) -0.0021(4) 0.0025(5) 0.0006(5)
O6 0.0204(6) 0.0210(5) 0.0132(5) -0.0014(4) -0.0025(4) -0.0004(4)
C20 0.0271(9) 0.0183(7) 0.0185(7) -0.0006(6) -0.0013(6) -0.0002(6)
C40 0.0248(8) 0.0186(7) 0.0180(7) 0.0016(5) -0.0010(6) -0.0009(6)

loop_
_atom_type_symbol
_atom_type_description
_atom_type_scat_dispersion_real
_atom_type_scat_dispersion_imag
_atom_type_scat_source
C C 0.0181 0.0091 'International Tables Vol C Tables 4.2.6.8 and 6.1.1.4'
H H 0.0000 0.0000 'International Tables Vol C Tables 4.2.6.8 and 6.1.1.4'
N N 0.0311 0.0180 'International Tables Vol C Tables 4.2.6.8 and 6.1.1.4'
O O 0.0492 0.0322 'International Tables Vol C Tables 4.2.6.8 and 6.1.1.4'

loop_
_geom_angle_atom_site_label_1
_geom_angle_atom_site_label_2
_geom_angle_atom_site_label_3
_geom_angle
_geom_angle_publ_flag
O10 C1 N5 125.96(14) y
O10 C1 C2 126.36(13) y
N5 C1 C2 107.66(12) y
O6 C2 C3 59.47(9) y
O6 C2 C20 117.68(12) y
C3 C2 C20 128.04(14) y
O6 C2 C1 108.96(13) y
C3 C2 C1 105.44(13) y
C20 C2 C1 121.18(12) y
O6 C3 C2 60.13(9) y
O6 C3 C4 112.05(13) y
C2 C3 C4 109.29(12) y
O6 C3 H3 120.3 ?
C2 C3 H3 120.3 ?
C4 C3 H3 120.3 ?
N5 C4 C3 101.95(11) y
N5 C4 C40 113.08(12) y
C3 C4 C40 114.31(12) y
N5 C4 H4 109.1 ?
C3 C4 H4 109.1 ?
C40 C4 H4 109.1 ?
C1 N5 C4 115.03(12) y
C1 N5 H5 122.5 ?
C4 N5 H5 122.5 ?
C3 O6 C2 60.41(9) y
C2 C20 H20A 109.5 ?
C2 C20 H20B 109.5 ?
H20A C20 H20B 109.5 ?
C2 C20 H20C 109.5 ?
H20A C20 H20C 109.5 ?
H20B C20 H20C 109.5 ?
C4 C40 H40A 109.5 ?
C4 C40 H40B 109.5 ?
H40A C40 H40B 109.5 ?
C4 C40 H40C 109.5 ?
H40A C40 H40C 109.5 ?
H40B C40 H40C 109.5 ?

loop_
_geom_bond_atom_site_label_1
_geom_bond_atom_site_label_2
_geom_bond_distance
_geom_bond_publ_flag
O10 C1 1.2325(18) y
C1 N5 1.3434(19) y
C1 C2 1.519(2) y
C2 O6 1.4623(17) y
C2 C3 1.466(2) y
C2 C20 1.491(2) y
C3 O6 1.4525(18) y
C3 C4 1.5201(19) y
C3 H3 1 ?
C4 N5 1.4692(18) y
C4 C40 1.524(2) y
C4 H4 1 ?
N5 H5 0.88 ?
C20 H20a 0.98 ?
C20 H20b 0.98 ?
C20 H20c 0.98 ?
C40 H40a 0.98 ?
C40 H40b 0.98 ?
C40 H40c 0.98 ?

loop_
_geom_hbond_atom_site_label_D
_geom_hbond_atom_site_label_H
_geom_hbond_atom_site_label_A
_geom_hbond_distance_DH
_geom_hbond_distance_HA
_geom_hbond_distance_DA
_geom_hbond_angle_DHA
_geom_hbond_site_symmetry_A
N5 H5 O10 0.88 1.96 2.8217(16) 164.3 3_746

loop_
_geom_torsion_atom_site_label_1
_geom_torsion_atom_site_label_2
_geom_torsion_atom_site_label_3
_geom_torsion_atom_site_label_4
_geom_torsion
_geom_torsion_publ_flag
O10 C1 C2 O6 -121.91(16) y
N5 C1 C2 O6 59.09(16) y
O10 C1 C2 C3 175.63(14) y
N5 C1 C2 C3 -3.36(17) y
O10 C1 C2 C20 19.5(2) y
N5 C1 C2 C20 -159.46(13) y
C20 C2 C3 O6 -102.91(16) y
C1 C2 C3 O6 103.21(13) y
O6 C2 C3 C4 -104.94(13) y
C20 C2 C3 C4 152.15(14) y
C1 C2 C3 C4 -1.73(17) y
O6 C3 C4 N5 -59.04(13) y
C2 C3 C4 N5 5.64(16) y
O6 C3 C4 C40 63.31(16) y
C2 C3 C4 C40 128.00(13) y
O10 C1 N5 C4 -171.36(15) y
C2 C1 N5 C4 7.64(17) y
C3 C4 N5 C1 -8.37(16) y
C40 C4 N5 C1 -131.57(13) y
C4 C3 O6 C2 100.27(13) y
C20 C2 O6 C3 119.89(16) y
C1 C2 O6 C3 -97.13(13) y
